data_2310759
loop_
_publ_author_name
'Lazic, Biljana'
'Armbruster, Thomas'
'Chopin, Christian'
'Grew, Edward S.'
'Baronnet, Alain'
'Palatinus, Lukas'

_publ_section_title
;
 Superspace description of wagnerite-group minerals
 (Mg,Fe,Mn)2(PO4)(F,OH)
;
_journal_coden_ASTM ACSBDA
_journal_issue 2
_journal_name_full
;
 Acta Crystallographica, Section B: Structural Science, Crystal
 Engineering and Materials
;
_journal_page_first 243
_journal_page_last 258
_journal_paper_doi 10.1107/S2052520613031247
_journal_volume 70
_journal_year 2014
_chemical_compound_source 'Khyakhta, Russia'
_chemical_formula_analytical 'F1 Fe0.25 Mg1.7 Mn0.05 O4 P1'
_chemical_formula_sum 'F Fe0.185 Mg1.815 O4 P'
_chemical_formula_weight 168.43
_chemical_name_mineral wagnerite
_space_group_IT_number 15
_space_group_ssg_name C2/c(0\b0)s0
_symmetry_cell_setting monoclinic
_symmetry_space_group_name_Hall '-C 2yc'
_symmetry_space_group_name_H-M 'C 1 2/c 1'
_cell_angle_alpha 90
_cell_angle_beta 117.5670(10)
_cell_angle_gamma 90
_cell_formula_units_Z 8
_cell_length_a 12.7978(2)
_cell_length_b 6.35230(10)
_cell_length_c 9.66420(10)
_cell_measurement_temperature 293
_cell_modulation_dimension 1
_cell_volume 696.460(18)
_computing_cell_refinement 'SAINT V8.27B (Bruker AXS Inc., 2012)'
_computing_data_collection 'SAINT V8.27B (Bruker AXS Inc., 2012)'
_computing_data_reduction 'SAINT V8.27B (Bruker AXS Inc., 2012)'
_computing_publication_material
;
'JANA2006(Pertricek,Dusek & Palatinus, 2006)'
;
_computing_structure_refinement
;
'JANA2006(Pertricek,Dusek & Palatinus, 2006)'
;
_computing_structure_solution 'SUPERFLIP (Palatinus & Chapuis 2007)'
_diffrn_ambient_temperature 293
_diffrn_detector 'CCD plate'
_diffrn_detector_area_resol_mean 8.3333
_diffrn_measured_fraction_theta_full 0.98
_diffrn_measured_fraction_theta_max 0.98
_diffrn_measurement_device 'four-cycle diffractometer'
_diffrn_measurement_device_type 'Bruker CCD'
_diffrn_measurement_method '\f and \w scans'
_diffrn_measurement_specimen_support fiber
_diffrn_radiation_monochromator graphite
_diffrn_radiation_source 'X-ray tube'
_diffrn_radiation_type 'Mo K\a'
_diffrn_radiation_wavelength 0.71073
_diffrn_reflns_av_R_equivalents 0.016
_diffrn_reflns_av_sigmaI/netI 0.0185
_diffrn_reflns_limit_h_max 17
_diffrn_reflns_limit_h_min -18
_diffrn_reflns_limit_index_m_1_max 3
_diffrn_reflns_limit_index_m_1_min -3
_diffrn_reflns_limit_k_max 10
_diffrn_reflns_limit_k_min -10
_diffrn_reflns_limit_l_max 13
_diffrn_reflns_limit_l_min -13
_diffrn_reflns_number 17606
_diffrn_reflns_reduction_process narrow-frame
_diffrn_reflns_theta_full 30.53
_diffrn_reflns_theta_max 30.53
_diffrn_reflns_theta_min 1.85
_diffrn_source 'sealed x-ray tube'
_diffrn_source_current 40
_diffrn_source_voltage 50
_exptl_absorpt_coefficient_mu 1.8
_exptl_absorpt_correction_T_max 0.746
_exptl_absorpt_correction_T_min 0.664
_exptl_absorpt_correction_type multi-scan
_exptl_absorpt_process_details 'SADABS V2012/1 (Bruker AXS Inc.)'
_exptl_crystal_colour orange
_exptl_crystal_density_diffrn 3.2225
_exptl_crystal_description prism
_exptl_crystal_F_000 661
_exptl_crystal_size_max 0.6
_exptl_crystal_size_mid 0.16
_exptl_crystal_size_min 0.1
_refine_diff_density_max 0.68
_refine_diff_density_min -0.95
_refine_ls_extinction_method none
_refine_ls_goodness_of_fit_gt 2.05
_refine_ls_goodness_of_fit_ref 1.63
_refine_ls_hydrogen_treatment constr
_refine_ls_number_constraints 2
_refine_ls_number_parameters 504
_refine_ls_number_reflns 7370
_refine_ls_number_restraints 0
_refine_ls_R_factor_all 0.0611
_refine_ls_R_factor_gt 0.0306
_refine_ls_shift/su_max 0.0080
_refine_ls_shift/su_mean 0.0011
_refine_ls_structure_factor_coef Fsqd
_refine_ls_weighting_details w=1/(\s^2^(I)+0.0004I^2^)
_refine_ls_weighting_scheme sigma
_refine_ls_wR_factor_gt 0.0788
_refine_ls_wR_factor_ref 0.0909
_reflns_number_gt 3766
_reflns_number_total 7370
_reflns_threshold_expression I>3\s(I)
_cod_data_source_file dk5018sup1.cif
_cod_data_source_block 7b
_cod_original_formula_sum 'F1 Fe0.185 Mg1.815 O4 P1'
_cod_database_code 2310759
_publcif_datablock.id {26dd2398-26b5-4921-8fd7-ee00250c57ae}

loop_
_space_group_symop_id
_space_group_symop_operation_xyz
1 x,y,z
2 -x,y,-z+0.5
3 x+0.5,y+0.5,z
4 -x+0.5,y+0.5,-z+0.5
5 -x,-y,-z
6 x,-y,z+0.5
7 -x+0.5,-y+0.5,-z
8 x+0.5,-y+0.5,z+0.5

loop_
_space_group_symop_ssg_id
_space_group_symop_ssg_operation_algebraic
1 x1,x2,x3,x4
2 -x1,x2,-x3+1/2,x4+1/2
3 -x1,-x2,-x3,-x4
4 x1,-x2,x3+1/2,-x4+1/2
5 x1+1/2,x2+1/2,x3,x4
6 -x1+1/2,x2+1/2,-x3+1/2,x4+1/2
7 -x1+1/2,-x2+1/2,-x3,-x4
8 x1+1/2,-x2+1/2,x3+1/2,-x4+1/2

loop_
_atom_site_label
_atom_site_type_symbol
_atom_site_fract_x
_atom_site_fract_y
_atom_site_fract_z
_atom_site_adp_type
_atom_site_U_iso_or_equiv
_atom_site_symmetry_multiplicity
_atom_site_occupancy
_atom_site_calc_flag
Fe1 Fe 0.05889(2) 0.27302(4) 0.00846(3) Uani 0.00757(10) 8 0.1456(14) d
Mg1 Mg 0.05889(2) 0.27302(4) 0.00846(3) Uani 0.00757(10) 8 0.8544(14) d
Fe2 Fe -0.15599(3) 0.10911(4) 0.13584(3) Uani 0.00669(11) 8 0.0399(13) d
Mg2 Mg -0.15599(3) 0.10911(4) 0.13584(3) Uani 0.00669(11) 8 0.9601(13) d
P1 P 0.174704(18) 0.60129(3) 0.30584(2) Uani 0.00448(8) 8 1 d
F1 F -0.00762(6) 0.15371(11) 0.15615(8) Uani 0.0145(3) 8 0.5040(9) d
F2 F -0.03186(6) 0.07923(11) 0.04913(8) Uani 0.0147(3) 8 0.4960(9) d
O1 O 0.08029(5) 0.54360(10) 0.14142(7) Uani 0.0084(2) 8 1 d
O2 O 0.19394(6) 0.42101(9) 0.42128(7) Uani 0.0080(2) 8 1 d
O3 O 0.13194(6) 0.20713(9) -0.13696(7) Uani 0.0074(2) 8 1 d
O4 O 0.29091(5) 0.65083(10) 0.30309(7) Uani 0.0080(2) 8 1 d

loop_
_atom_site_aniso_label
_atom_site_aniso_type_symbol
_atom_site_aniso_U_11
_atom_site_aniso_U_22
_atom_site_aniso_U_33
_atom_site_aniso_U_12
_atom_site_aniso_U_13
_atom_site_aniso_U_23
Fe1 Fe 0.00720(14) 0.00883(13) 0.00658(13) 0.00174(8) 0.00309(10) 0.00026(8)
Mg1 Mg 0.00720(14) 0.00883(13) 0.00658(13) 0.00174(8) 0.00309(10) 0.00026(8)
Fe2 Fe 0.00922(16) 0.00469(14) 0.00670(15) 0.00024(9) 0.00414(12) -0.00027(9)
Mg2 Mg 0.00922(16) 0.00469(14) 0.00670(15) 0.00024(9) 0.00414(12) -0.00027(9)
P1 P 0.00484(11) 0.00405(11) 0.00430(10) 0.00011(6) 0.00191(8) 0.00005(6)
F1 F 0.0095(4) 0.0162(4) 0.0182(4) 0.0000(3) 0.0068(3) 0.0056(3)
F2 F 0.0150(4) 0.0119(4) 0.0220(4) -0.0020(3) 0.0126(3) 0.0002(3)
O1 O 0.0081(3) 0.0087(3) 0.0060(2) 0.0007(2) 0.0011(2) -0.0016(2)
O2 O 0.0106(3) 0.0056(2) 0.0068(3) -0.0007(2) 0.0033(2) 0.0009(2)
O3 O 0.0085(3) 0.0055(2) 0.0089(3) -0.0010(2) 0.0045(2) 0.0011(2)
O4 O 0.0064(3) 0.0106(3) 0.0081(3) -0.0018(2) 0.0042(2) -0.0010(2)

loop_
_atom_site_displace_Fourier_atom_site_label
_atom_site_displace_Fourier_axis
_atom_site_displace_Fourier_wave_vector_seq_id
_atom_site_displace_Fourier_param_cos
_atom_site_displace_Fourier_param_sin
Fe1 x 1 0.00188(2) -0.00397(2)
Fe1 y 1 0.01135(5) -0.01361(4)
Fe1 z 1 -0.00700(3) 0.00148(3)
Fe1 x 2 -0.00076(4) 0.00003(4)
Fe1 y 2 0.00063(8) 0.00038(8)
Fe1 z 2 -0.00055(4) -0.00014(4)
Fe1 x 3 -0.00019(3) 0.00051(3)
Fe1 y 3 0.00525(6) 0.00237(5)
Fe1 z 3 -0.00169(3) -0.00084(4)
Mg1 x 1 0.00188(2) -0.00397(2)
Mg1 y 1 0.01135(5) -0.01361(4)
Mg1 z 1 -0.00700(3) 0.00148(3)
Mg1 x 2 -0.00076(4) 0.00003(4)
Mg1 y 2 0.00063(8) 0.00038(8)
Mg1 z 2 -0.00055(4) -0.00014(4)
Mg1 x 3 -0.00019(3) 0.00051(3)
Mg1 y 3 0.00525(6) 0.00237(5)
Mg1 z 3 -0.00169(3) -0.00084(4)
Fe2 x 1 0.00002(3) -0.01455(3)
Fe2 y 1 0.00327(4) 0.00295(4)
Fe2 z 1 -0.00392(3) -0.00609(3)
Fe2 x 2 0.00030(5) 0.00062(4)
Fe2 y 2 0.00041(9) -0.00033(9)
Fe2 z 2 0.00127(5) -0.00021(5)
Fe2 x 3 0.00246(3) -0.00090(4)
Fe2 y 3 -0.00067(6) 0.00007(6)
Fe2 z 3 0.00138(4) 0.00071(4)
Mg2 x 1 0.00002(3) -0.01455(3)
Mg2 y 1 0.00327(4) 0.00295(4)
Mg2 z 1 -0.00392(3) -0.00609(3)
Mg2 x 2 0.00030(5) 0.00062(4)
Mg2 y 2 0.00041(9) -0.00033(9)
Mg2 z 2 0.00127(5) -0.00021(5)
Mg2 x 3 0.00246(3) -0.00090(4)
Mg2 y 3 -0.00067(6) 0.00007(6)
Mg2 z 3 0.00138(4) 0.00071(4)
P1 x 1 0.00080(2) -0.00070(2)
P1 y 1 -0.00360(3) -0.00111(3)
P1 z 1 0.00276(2) -0.00013(2)
P1 x 2 0.00031(3) -0.00032(4)
P1 y 2 0.00000(7) 0.00046(7)
P1 z 2 0.00058(4) -0.00063(4)
P1 x 3 -0.00051(3) 0.00009(3)
P1 y 3 -0.00020(5) 0.00197(5)
P1 z 3 -0.00063(3) -0.00055(3)
O1 x 1 -0.00329(6) 0.00213(6)
O1 y 1 -0.01511(10) 0.00166(10)
O1 z 1 0.00669(7) -0.00219(7)
O1 x 2 0.00036(9) -0.00093(9)
O1 y 2 -0.00100(19) 0.00051(18)
O1 z 2 0.00036(10) -0.00090(10)
O1 x 3 0.00039(7) 0.00099(6)
O1 y 3 0.00252(12) 0.00424(12)
O1 z 3 -0.00148(8) -0.00093(7)
O2 x 1 0.00936(6) -0.00772(6)
O2 y 1 -0.00491(9) -0.00168(9)
O2 z 1 0.00333(7) -0.00570(7)
O2 x 2 0.00086(9) 0.00000(9)
O2 y 2 0.00012(18) -0.00059(18)
O2 z 2 -0.00019(10) -0.00098(10)
O2 x 3 -0.00176(7) 0.00115(7)
O2 y 3 0.00136(12) -0.00012(12)
O2 z 3 -0.00179(8) 0.00028(8)
O3 x 1 0.00227(6) -0.00102(5)
O3 y 1 -0.00651(9) 0.00498(9)
O3 z 1 -0.00155(7) 0.00070(7)
O3 x 2 0.00011(9) 0.00029(9)
O3 y 2 0.00033(19) -0.00020(19)
O3 z 2 -0.00003(10) 0.00008(10)
O3 x 3 0.00026(6) -0.00064(7)
O3 y 3 -0.00178(12) 0.00005(12)
O3 z 3 0.00001(8) -0.00084(8)
O4 x 1 -0.00480(6) 0.00140(5)
O4 y 1 0.00832(10) -0.00262(10)
O4 z 1 -0.00904(7) 0.00411(7)
O4 x 2 0.00044(9) -0.00062(9)
O4 y 2 -0.00075(19) 0.00198(19)
O4 z 2 0.00129(10) -0.00124(10)
O4 x 3 -0.00093(6) 0.00094(7)
O4 y 3 -0.00042(12) 0.00097(12)
O4 z 3 -0.00117(8) 0.00162(8)

loop_
_atom_site_Fourier_wave_vector_seq_id
_jana_atom_site_fourier_wave_vector_q1_coeff
1 1
2 2
3 3

loop_
_atom_site_occ_Fourier_atom_site_label
_atom_site_occ_Fourier_wave_vector_seq_id
_atom_site_occ_Fourier_param_cos
_atom_site_occ_Fourier_param_sin
Fe1 1 -0.0087(9) 0.0286(10)
Mg1 1 0.0087(9) -0.0286(10)
Fe2 1 0.0064(10) 0.0143(10)
Mg2 1 -0.0064(10) -0.0143(10)

loop_
_atom_site_occ_special_func_atom_site_label
_atom_site_occ_special_func_crenel_c
_atom_site_occ_special_func_crenel_w
F1 0.3157(2) 0.5040(9)
F2 0.7838(2) 0.4960(9)

loop_
_atom_site_U_Fourier_atom_site_label
_atom_site_U_Fourier_tens_elem
_atom_site_U_Fourier_wave_vector_seq_id
_atom_site_U_Fourier_param_cos
_atom_site_U_Fourier_param_sin
Fe1 U11 1 -0.00019(15) -0.00012(15)
Fe1 U22 1 -0.00044(15) 0.00098(15)
Fe1 U33 1 0.00004(13) 0.00028(13)
Fe1 U12 1 0.00007(11) 0.00004(11)
Fe1 U13 1 -0.00018(11) 0.00014(11)
Fe1 U23 1 -0.00028(10) 0.00032(10)
Fe1 U11 2 0.0006(2) 0.0001(2)
Fe1 U22 2 0.0008(2) 0.0016(3)
Fe1 U33 2 0.00042(17) 0.00018(18)
Fe1 U12 2 0.00031(17) 0.00039(19)
Fe1 U13 2 0.00030(16) -0.00011(17)
Fe1 U23 2 0.00005(16) -0.00070(18)
Fe1 U11 3 0.0005(2) 0.0002(2)
Fe1 U22 3 0.0003(2) 0.0001(2)
Fe1 U33 3 0.00042(16) 0.00042(17)
Fe1 U12 3 0.00012(16) -0.00022(16)
Fe1 U13 3 0.00014(14) -0.00017(15)
Fe1 U23 3 0.00044(15) -0.00049(15)
Mg1 U11 1 -0.00019(15) -0.00012(15)
Mg1 U22 1 -0.00044(15) 0.00098(15)
Mg1 U33 1 0.00004(13) 0.00028(13)
Mg1 U12 1 0.00007(11) 0.00004(11)
Mg1 U13 1 -0.00018(11) 0.00014(11)
Mg1 U23 1 -0.00028(10) 0.00032(10)
Mg1 U11 2 0.0006(2) 0.0001(2)
Mg1 U22 2 0.0008(2) 0.0016(3)
Mg1 U33 2 0.00042(17) 0.00018(18)
Mg1 U12 2 0.00031(17) 0.00039(19)
Mg1 U13 2 0.00030(16) -0.00011(17)
Mg1 U23 2 0.00005(16) -0.00070(18)
Mg1 U11 3 0.0005(2) 0.0002(2)
Mg1 U22 3 0.0003(2) 0.0001(2)
Mg1 U33 3 0.00042(16) 0.00042(17)
Mg1 U12 3 0.00012(16) -0.00022(16)
Mg1 U13 3 0.00014(14) -0.00017(15)
Mg1 U23 3 0.00044(15) -0.00049(15)
Fe2 U11 1 -0.0008(2) -0.00132(19)
Fe2 U22 1 0.00010(14) -0.00011(14)
Fe2 U33 1 0.00021(15) 0.00068(15)
Fe2 U12 1 0.00004(12) 0.00020(12)
Fe2 U13 1 -0.00011(14) 0.00030(13)
Fe2 U23 1 0.00013(11) 0.00000(11)
Fe2 U11 2 0.0033(2) 0.0008(2)
Fe2 U22 2 0.0004(3) -0.0007(3)
Fe2 U33 2 0.0011(2) -0.00078(19)
Fe2 U12 2 -0.0004(2) -0.0001(2)
Fe2 U13 2 0.00163(18) -0.00039(18)
Fe2 U23 2 -0.00019(19) -0.00022(19)
Fe2 U11 3 0.0002(2) -0.0006(3)
Fe2 U22 3 0.0003(2) 0.0000(2)
Fe2 U33 3 -0.00006(19) 0.00066(19)
Fe2 U12 3 0.00021(18) 0.00022(18)
Fe2 U13 3 -0.00006(17) 0.00055(18)
Fe2 U23 3 0.00004(17) 0.00003(16)
Mg2 U11 1 -0.0008(2) -0.00132(19)
Mg2 U22 1 0.00010(14) -0.00011(14)
Mg2 U33 1 0.00021(15) 0.00068(15)
Mg2 U12 1 0.00004(12) 0.00020(12)
Mg2 U13 1 -0.00011(14) 0.00030(13)
Mg2 U23 1 0.00013(11) 0.00000(11)
Mg2 U11 2 0.0033(2) 0.0008(2)
Mg2 U22 2 0.0004(3) -0.0007(3)
Mg2 U33 2 0.0011(2) -0.00078(19)
Mg2 U12 2 -0.0004(2) -0.0001(2)
Mg2 U13 2 0.00163(18) -0.00039(18)
Mg2 U23 2 -0.00019(19) -0.00022(19)
Mg2 U11 3 0.0002(2) -0.0006(3)
Mg2 U22 3 0.0003(2) 0.0000(2)
Mg2 U33 3 -0.00006(19) 0.00066(19)
Mg2 U12 3 0.00021(18) 0.00022(18)
Mg2 U13 3 -0.00006(17) 0.00055(18)
Mg2 U23 3 0.00004(17) 0.00003(16)
P1 U11 1 -0.00006(11) 0.00010(11)
P1 U22 1 -0.00018(9) -0.00008(9)
P1 U33 1 0.00008(9) -0.00021(9)
P1 U12 1 0.00017(8) 0.00013(8)
P1 U13 1 0.00002(9) -0.00009(8)
P1 U23 1 -0.00001(8) 0.00005(8)
P1 U11 2 0.00012(20) -0.00018(19)
P1 U22 2 0.0000(3) 0.0004(3)
P1 U33 2 -0.00017(16) 0.00002(15)
P1 U12 2 0.00005(17) -0.00015(17)
P1 U13 2 0.00007(16) 0.00002(14)
P1 U23 2 0.00015(16) -0.00011(16)
P1 U11 3 0.00019(17) 0.00021(18)
P1 U22 3 -0.00012(16) 0.00012(17)
P1 U33 3 0.00010(14) -0.00008(14)
P1 U12 3 0.00020(14) -0.00010(13)
P1 U13 3 0.00007(13) -0.00002(13)
P1 U23 3 0.00009(13) -0.00009(12)
O1 U11 1 -0.0006(3) 0.0005(3)
O1 U22 1 -0.0003(3) -0.0003(3)
O1 U33 1 0.0004(3) -0.0003(3)
O1 U12 1 0.0002(3) 0.0001(3)
O1 U13 1 -0.0002(3) -0.0001(3)
O1 U23 1 -0.0007(2) 0.0004(3)
O1 U11 2 0.0001(5) -0.0001(5)
O1 U22 2 -0.0002(7) -0.0006(6)
O1 U33 2 0.0000(4) 0.0007(4)
O1 U12 2 0.0000(5) 0.0004(4)
O1 U13 2 0.0003(4) -0.0002(4)
O1 U23 2 0.0000(4) 0.0002(4)
O1 U11 3 -0.0001(5) 0.0005(4)
O1 U22 3 -0.0006(5) 0.0000(5)
O1 U33 3 0.0000(4) 0.0007(4)
O1 U12 3 -0.0004(4) 0.0000(4)
O1 U13 3 0.0000(4) 0.0005(3)
O1 U23 3 0.0001(3) -0.0001(4)
O2 U11 1 0.0003(4) 0.0007(4)
O2 U22 1 -0.0006(3) 0.0003(3)
O2 U33 1 0.0001(3) 0.0001(3)
O2 U12 1 0.0003(3) -0.0001(3)
O2 U13 1 -0.0004(3) 0.0004(3)
O2 U23 1 -0.0001(2) 0.0000(2)
O2 U11 2 -0.0006(6) 0.0013(5)
O2 U22 2 -0.0010(7) 0.0004(7)
O2 U33 2 0.0008(5) 0.0004(4)
O2 U12 2 0.0004(5) 0.0007(5)
O2 U13 2 0.0001(4) 0.0007(4)
O2 U23 2 0.0009(4) 0.0004(4)
O2 U11 3 -0.0008(5) 0.0000(5)
O2 U22 3 0.0004(5) -0.0001(5)
O2 U33 3 -0.0001(4) 0.0003(4)
O2 U12 3 -0.0007(4) 0.0004(4)
O2 U13 3 -0.0005(4) 0.0000(4)
O2 U23 3 0.0001(3) 0.0000(3)
O3 U11 1 0.0001(3) 0.0001(3)
O3 U22 1 0.0002(3) 0.0001(3)
O3 U33 1 0.0000(3) 0.0003(3)
O3 U12 1 -0.0001(2) 0.0001(2)
O3 U13 1 0.0000(3) 0.0000(3)
O3 U23 1 -0.0004(2) 0.0003(2)
O3 U11 2 0.0003(6) 0.0002(6)
O3 U22 2 0.0007(7) -0.0004(7)
O3 U33 2 -0.0004(5) -0.0003(4)
O3 U12 2 0.0000(5) -0.0006(5)
O3 U13 2 0.0000(4) -0.0002(4)
O3 U23 2 -0.0001(4) -0.0007(4)
O3 U11 3 0.0004(5) 0.0003(5)
O3 U22 3 0.0003(5) 0.0004(5)
O3 U33 3 -0.0005(4) 0.0003(4)
O3 U12 3 -0.0005(4) -0.0003(4)
O3 U13 3 0.0000(3) 0.0002(4)
O3 U23 3 -0.0005(3) -0.0002(3)
O4 U11 1 0.0004(3) 0.0001(3)
O4 U22 1 -0.0006(3) 0.0004(3)
O4 U33 1 0.0002(3) -0.0003(3)
O4 U12 1 0.0002(3) -0.0001(2)
O4 U13 1 0.0002(3) -0.0002(3)
O4 U23 1 0.0004(3) -0.0006(2)
O4 U11 2 -0.0001(5) -0.0005(5)
O4 U22 2 0.0010(7) -0.0007(7)
O4 U33 2 0.0002(4) 0.0007(4)
O4 U12 2 -0.0002(5) -0.0001(5)
O4 U13 2 0.0001(4) 0.0001(4)
O4 U23 2 -0.0002(4) -0.0001(4)
O4 U11 3 -0.0005(5) -0.0006(5)
O4 U22 3 0.0003(5) 0.0001(5)
O4 U33 3 0.0000(4) -0.0003(4)
O4 U12 3 0.0001(4) 0.0003(4)
O4 U13 3 -0.0003(4) -0.0003(4)
O4 U23 3 0.0005(4) 0.0005(4)

loop_
_atom_type_symbol
_atom_type_scat_dispersion_real
_atom_type_scat_dispersion_imag
_atom_type_scat_source
F 0.0171 0.0103 'International Tables Vol C tables 4.2.6.8 and 6.1.1.1'
Fe 0.3463 0.8444 'International Tables Vol C tables 4.2.6.8 and 6.1.1.1'
H 0.0000 0.0000 'International Tables Vol C tables 4.2.6.8 and 6.1.1.1'
Mg 0.0486 0.0363 'International Tables Vol C tables 4.2.6.8 and 6.1.1.1'
O 0.0106 0.0060 'International Tables Vol C tables 4.2.6.8 and 6.1.1.1'
P 0.1023 0.0942 'International Tables Vol C tables 4.2.6.8 and 6.1.1.1'

loop_
_cell_wave_vector_seq_id
_cell_wave_vector_x
_cell_wave_vector_y
_cell_wave_vector_z
1 0.000000 0.427560 0.000000

loop_
_geom_bond_atom_site_label_1
_geom_bond_atom_site_label_2
_geom_bond_site_ssg_symmetry_2
_geom_bond_distance_av
_geom_bond_distance_min
_geom_bond_distance_max
Fe1 F2 . 1.955(2) 1.879(3) 1.981(3)
Fe1 F2 3_5555 2.221(2) 2.1813(19) 2.334(3)
Fe1 O1 . 2.096(3) 2.012(3) 2.200(3)
Fe1 O1 3_5655 2.060(2) 2.043(2) 2.083(2)
Fe1 O3 . 2.063(3) 2.033(3) 2.089(3)
Fe1 O4 6_5455 2.095(2) 2.078(2) 2.108(2)
Mg1 F2 . 1.955(2) 1.879(3) 1.981(3)
Mg1 F2 3_5555 2.221(2) 2.1813(19) 2.334(3)
Mg1 O1 . 2.096(3) 2.012(3) 2.200(3)
Mg1 O1 3_5655 2.060(2) 2.043(2) 2.083(2)
Mg1 O3 . 2.063(3) 2.033(3) 2.089(3)
Mg1 O4 6_5455 2.095(2) 2.078(2) 2.108(2)
Fe2 F2 . 2.030(3) 2.010(3) 2.088(3)
Fe2 O2 2_5555 2.054(3) 2.015(3) 2.103(3)
Fe2 O2 8_4545 2.086(2) 2.020(2) 2.170(2)
Fe2 O3 3_5555 2.035(3) 2.015(3) 2.057(3)
Fe2 O4 5_4455 2.045(3) 1.997(3) 2.103(3)
Mg2 F2 . 2.030(3) 2.010(3) 2.088(3)
Mg2 O2 2_5555 2.054(3) 2.015(3) 2.103(3)
Mg2 O2 8_4545 2.086(2) 2.020(2) 2.170(2)
Mg2 O3 3_5555 2.035(3) 2.015(3) 2.057(3)
Mg2 O4 5_4455 2.045(3) 1.997(3) 2.103(3)
P1 O1 . 1.533(2) 1.523(2) 1.544(2)
P1 O2 . 1.540(3) 1.531(3) 1.548(3)
P1 O3 4_5655 1.539(3) 1.531(3) 1.549(3)
P1 O4 . 1.535(3) 1.529(3) 1.546(3)

loop_
_jana_atom_site_displace_legendre_atom_site_label
_jana_atom_site_displace_legendre_axis
_jana_atom_site_displace_legendre_param_order
_jana_atom_site_displace_legendre_param_coeff
F1 x 1 0.00372(10)
F1 y 1 -0.00019(19)
F1 z 1 0.00658(14)
F1 x 2 0.00094(18)
F1 y 2 -0.0086(3)
F1 z 2 -0.0058(2)
F2 x 1 -0.00498(11)
F2 y 1 0.0069(2)
F2 z 1 -0.00455(15)
F2 x 2 0.00178(18)
F2 y 2 0.0043(3)
F2 z 2 0.0080(2)

loop_
_jana_atom_site_u_legendre_atom_site_label
_jana_atom_site_u_legendre_tens_elem
_jana_atom_site_u_legendre_param_order
_jana_atom_site_u_legendre_param_coeff
F1 U11 1 -0.0002(7)
F1 U22 1 -0.0019(7)
F1 U33 1 -0.0012(7)
F1 U12 1 -0.0003(5)
F1 U13 1 -0.0001(6)
F1 U23 1 -0.0018(6)
F1 U11 2 0.0030(12)
F1 U22 2 0.0000(14)
F1 U33 2 0.0150(11)
F1 U12 2 0.0007(10)
F1 U13 2 0.0046(9)
F1 U23 2 0.0052(10)
F2 U11 1 0.0020(7)
F2 U22 1 -0.0005(7)
F2 U33 1 0.0015(7)
F2 U12 1 -0.0006(5)
F2 U13 1 0.0019(6)
F2 U23 1 -0.0020(6)
F2 U11 2 0.0025(13)
F2 U22 2 0.0041(13)
F2 U33 2 0.0110(12)
F2 U12 2 0.0026(10)
F2 U13 2 0.0038(10)
F2 U23 2 0.0040(10)
